data_7107646
loop_
_publ_author_name
'Heloise Brice'
'Duncan M. Gill'
'Laura Goldie'
'Philip S. Keegan'
'William J. Kerr'
'Per H. Svensson'

_publ_section_title
;
 Stereocontrolled access to optically-enriched oxabispidines
;
_journal_name_full Chem.Commun.
_journal_page_first 4836
_journal_paper_doi 10.1039/c2cc30761h
_journal_volume 48
_journal_year 2012
_chemical_absolute_configuration ad
_chemical_compound_source 'Local laboratory'
_chemical_formula_moiety 'C28 H29 Br N2 O4 '
_chemical_formula_sum 'C28 H29 Br N2 O4'
_chemical_formula_weight 537.43
_chemical_name_systematic
;
(13S,16R,17R,18R)-benzyl-7-benzyl-8-(2-bromophenyl)
-2-methoxy-9-oxa-3,7-diazabicyclo[3.3.1]nonane-3-carboxylate.
;
_space_group_IT_number 19
_symmetry_cell_setting orthorhombic
_symmetry_space_group_name_Hall 'P 2ac 2ab'
_symmetry_space_group_name_H-M 'P 21 21 21'
_atom_sites_solution_primary direct
_atom_sites_solution_secondary difmap
_audit_creation_method 'maXus and PLATON'
_cell_angle_alpha 90.00
_cell_angle_beta 90.00
_cell_angle_gamma 90.00
_cell_formula_units_Z 4
_cell_length_a 7.68450(10)
_cell_length_b 15.2060(4)
_cell_length_c 22.1725(6)
_cell_measurement_reflns_used 3232
_cell_measurement_temperature 298
_cell_measurement_theta_max 27.485
_cell_measurement_theta_min 0.407
_cell_volume 2590.87(10)
_computing_cell_refinement 'HKL Scalepack (Otwinowski & Minor 1997)'
_computing_data_collection KappaCCD
_computing_data_reduction 'Denzo and Scalepak (Otwinowski & Minor, 1997)'
_computing_structure_refinement 'SHELXL-97 (Sheldrick, 1997)'
_computing_structure_solution 'SIR92 (Altomare et al., 1994)'
_diffrn_measured_fraction_theta_full 0.993
_diffrn_measured_fraction_theta_max 0.993
_diffrn_measurement_device KappaCCD
_diffrn_measurement_method CCD
_diffrn_orient_matrix_type X=UH
_diffrn_orient_matrix_UB_11 -0.05941
_diffrn_orient_matrix_UB_12 0.00179
_diffrn_orient_matrix_UB_13 -0.04011
_diffrn_orient_matrix_UB_21 -0.11570
_diffrn_orient_matrix_UB_22 0.00158
_diffrn_orient_matrix_UB_23 0.02062
_diffrn_orient_matrix_UB_31 0.00440
_diffrn_orient_matrix_UB_32 0.06572
_diffrn_orient_matrix_UB_33 0.00060
_diffrn_radiation_source 'fine-focus sealed tube'
_diffrn_radiation_type ' MoK\a'
_diffrn_radiation_wavelength_id all
_diffrn_reflns_limit_h_max 9
_diffrn_reflns_limit_h_min -9
_diffrn_reflns_limit_k_max 19
_diffrn_reflns_limit_k_min -19
_diffrn_reflns_limit_l_max 28
_diffrn_reflns_limit_l_min -28
_diffrn_reflns_number 5793
_diffrn_reflns_theta_full 27.46
_diffrn_reflns_theta_max 27.46
_diffrn_reflns_theta_min 0.92
_exptl_absorpt_coefficient_mu 1.620
_exptl_absorpt_correction_type none
_exptl_crystal_colour Colourless
_exptl_crystal_density_diffrn 1.378
_exptl_crystal_density_method 'not measured'
_exptl_crystal_description 'Prismatic block'
_exptl_crystal_F_000 1112
_exptl_crystal_size_max 0.23
_exptl_crystal_size_mid 0.15
_exptl_crystal_size_min 0.13
_refine_diff_density_max 0.328
_refine_diff_density_min -0.424
_refine_diff_density_rms 0.177
_refine_ls_abs_structure_details 'Flack H D (1983), Acta Cryst. A39, 876-881'
_refine_ls_abs_structure_Flack 0.018(9)
_refine_ls_extinction_method none
_refine_ls_goodness_of_fit_ref 0.963
_refine_ls_hydrogen_treatment constr
_refine_ls_matrix_type full
_refine_ls_number_parameters 316
_refine_ls_number_reflns 5766
_refine_ls_number_restraints 0
_refine_ls_restrained_S_all 0.963
_refine_ls_R_factor_all 0.0642
_refine_ls_R_factor_gt 0.0316
_refine_ls_shift/su_max 0.002
_refine_ls_shift/su_mean 0.000
_refine_ls_structure_factor_coef Fsqd
_refine_ls_weighting_details 'calc w=1/[\s^2^(Fo^2^)+(0.0589P)^2^+0.0000P] where P=(Fo^2^+2Fc^2^)/3'
_refine_ls_weighting_scheme calc
_refine_ls_wR_factor_gt 0.0794
_refine_ls_wR_factor_ref 0.1015
_reflns_number_gt 3706
_reflns_number_total 5766
_reflns_threshold_expression >2sigma(I)
_cod_data_source_file c2cc30761h.txt
_cod_data_source_block 2
_cod_original_sg_symbol_H-M 'P 21 21 21 '
_cod_original_formula_sum 'C28 H29 Br N2 O4 '
_cod_database_code 7107646

loop_
_symmetry_equiv_pos_as_xyz
+X,+Y,+Z
'-X+ 1/2,-Y,+Z+ 1/2'
'+X+ 1/2,-Y+ 1/2,-Z'
'-X,+Y+ 1/2,-Z+ 1/2'

loop_
_atom_site_label
_atom_site_type_symbol
_atom_site_fract_x
_atom_site_fract_y
_atom_site_fract_z
_atom_site_U_iso_or_equiv
_atom_site_adp_type
_atom_site_occupancy
_atom_site_symmetry_multiplicity
_atom_site_calc_flag
_atom_site_refinement_flags
C1 C 0.3360(6) 0.8667(3) 0.3130(2) 0.0896(13) Uani 1 1 d .
C2 C 0.3544(8) 0.8738(4) 0.2510(2) 0.1183(19) Uani 1 1 d .
C3 C 0.3497(6) 0.9535(5) 0.2246(2) 0.1061(16) Uani 1 1 d .
C4 C 0.3237(6) 1.0275(4) 0.2582(2) 0.1027(15) Uani 1 1 d .
C5 C 0.2991(6) 1.0193(3) 0.3186(2) 0.0839(12) Uani 1 1 d .
C6 C 0.3062(4) 0.9393(2) 0.34737(15) 0.0567(8) Uani 1 1 d .
C7 C 0.2832(4) 0.9325(3) 0.41360(17) 0.0661(10) Uani 1 1 d .
C9 C 0.5559(4) 0.8905(2) 0.45673(14) 0.0489(7) Uani 1 1 d .
C12 C 0.8489(4) 0.8578(2) 0.49109(15) 0.0536(8) Uani 1 1 d .
C13 C 0.9478(4) 0.89003(19) 0.54569(16) 0.0550(8) Uani 1 1 d .
C14 C 0.8468(4) 0.8899(2) 0.60377(15) 0.0580(8) Uani 1 1 d .
C16 C 0.7694(4) 1.04155(19) 0.58751(15) 0.0498(7) Uani 1 1 d .
C17 C 0.8722(4) 1.03607(17) 0.52801(15) 0.0480(7) Uani 1 1 d .
C18 C 0.7657(4) 1.01192(18) 0.47238(15) 0.0471(7) Uani 1 1 d .
C20 C 0.8007(6) 1.0189(3) 0.36556(17) 0.0834(12) Uani 1 1 d .
C22 C 0.6266(5) 0.9550(2) 0.66590(15) 0.0631(8) Uani 1 1 d .
C23 C 0.5295(5) 0.8713(2) 0.67999(16) 0.0593(8) Uani 1 1 d .
C24 C 0.4043(5) 0.8389(2) 0.64188(18) 0.0724(10) Uani 1 1 d .
C25 C 0.3082(5) 0.7655(3) 0.6564(2) 0.0874(12) Uani 1 1 d .
C26 C 0.3360(6) 0.7233(3) 0.7098(2) 0.0919(13) Uani 1 1 d .
C27 C 0.4625(6) 0.7536(3) 0.74856(19) 0.0896(12) Uani 1 1 d .
C28 C 0.5594(6) 0.8270(2) 0.73347(17) 0.0737(10) Uani 1 1 d .
C29 C 0.6257(4) 1.11027(18) 0.58197(14) 0.0487(7) Uani 1 1 d .
C30 C 0.4587(4) 1.0863(2) 0.56635(16) 0.0575(8) Uani 1 1 d .
C31 C 0.3287(4) 1.1487(2) 0.55822(17) 0.0664(9) Uani 1 1 d .
C32 C 0.3676(4) 1.2370(2) 0.56546(17) 0.0683(9) Uani 1 1 d .
C33 C 0.5322(4) 1.2633(2) 0.58112(16) 0.0605(8) Uani 1 1 d .
C34 C 0.6591(4) 1.1998(2) 0.58912(14) 0.0502(7) Uani 1 1 d .
N11 N 0.7143(3) 0.92067(14) 0.47411(12) 0.0457(6) Uani 1 1 d .
N15 N 0.7027(3) 0.95407(15) 0.60481(12) 0.0509(6) Uani 1 1 d .
O8 O 0.4465(3) 0.95679(15) 0.44379(10) 0.0588(6) Uani 1 1 d .
O10 O 0.5169(3) 0.81357(15) 0.45431(12) 0.0696(7) Uani 1 1 d .
O19 O 0.8788(3) 1.02952(13) 0.42246(10) 0.0571(5) Uani 1 1 d .
O21 O 1.0166(2) 0.97692(13) 0.53430(11) 0.0564(5) Uani 1 1 d .
Br35 Br 0.88466(4) 1.24121(2) 0.610864(19) 0.07047(14) Uani 1 1 d .
H1 H 0.3440 0.8117 0.3312 0.108 Uiso 1 1 calc R
H2 H 0.3701 0.8236 0.2276 0.142 Uiso 1 1 calc R
H3 H 0.3642 0.9582 0.1831 0.127 Uiso 1 1 calc R
H4 H 0.3228 1.0827 0.2401 0.123 Uiso 1 1 calc R
H5 H 0.2767 1.0695 0.3413 0.101 Uiso 1 1 calc R
H7A H 0.1905 0.9714 0.4266 0.079 Uiso 1 1 calc R
H7B H 0.2514 0.8728 0.4244 0.079 Uiso 1 1 calc R
H12A H 0.9287 0.8498 0.4577 0.064 Uiso 1 1 calc R
H12B H 0.7958 0.8014 0.5000 0.064 Uiso 1 1 calc R
H13 H 1.0474 0.8506 0.5512 0.066 Uiso 1 1 calc R
H14A H 0.7998 0.8315 0.6104 0.070 Uiso 1 1 calc R
H14B H 0.9257 0.9029 0.6367 0.070 Uiso 1 1 calc R
H16 H 0.8497 1.0611 0.6191 0.060 Uiso 1 1 calc R
H17 H 0.9211 1.0946 0.5207 0.058 Uiso 1 1 calc R
H18 H 0.6623 1.0495 0.4699 0.057 Uiso 1 1 calc R
H20A H 0.8843 1.0314 0.3346 0.125 Uiso 1 1 calc R
H20B H 0.7040 1.0586 0.3619 0.125 Uiso 1 1 calc R
H20C H 0.7603 0.9595 0.3613 0.125 Uiso 1 1 calc R
H22A H 0.5475 1.0045 0.6693 0.076 Uiso 1 1 calc R
H22B H 0.7188 0.9630 0.6953 0.076 Uiso 1 1 calc R
H24 H 0.3839 0.8672 0.6054 0.087 Uiso 1 1 calc R
H25 H 0.2242 0.7447 0.6298 0.105 Uiso 1 1 calc R
H26 H 0.2699 0.6742 0.7200 0.110 Uiso 1 1 calc R
H27 H 0.4828 0.7248 0.7849 0.108 Uiso 1 1 calc R
H28 H 0.6457 0.8468 0.7596 0.088 Uiso 1 1 calc R
H30 H 0.4325 1.0271 0.5611 0.069 Uiso 1 1 calc R
H31 H 0.2165 1.1313 0.5480 0.080 Uiso 1 1 calc R
H32 H 0.2811 1.2789 0.5596 0.082 Uiso 1 1 calc R
H33 H 0.5580 1.3226 0.5863 0.073 Uiso 1 1 calc R

loop_
_atom_site_aniso_label
_atom_site_aniso_U_11
_atom_site_aniso_U_22
_atom_site_aniso_U_33
_atom_site_aniso_U_23
_atom_site_aniso_U_13
_atom_site_aniso_U_12
C1 0.118(4) 0.070(3) 0.081(3) -0.009(2) 0.012(3) -0.011(2)
C2 0.142(5) 0.115(4) 0.098(4) -0.033(3) 0.029(4) -0.017(4)
C3 0.089(3) 0.157(5) 0.071(3) 0.011(3) 0.002(3) -0.019(4)
C4 0.097(3) 0.107(4) 0.105(4) 0.033(3) -0.010(3) 0.003(3)
C5 0.087(3) 0.075(3) 0.090(3) -0.001(2) -0.008(2) 0.014(2)
C6 0.0421(15) 0.061(2) 0.067(2) -0.0044(18) -0.0027(16) -0.0027(14)
C7 0.0421(17) 0.079(3) 0.077(3) -0.015(2) -0.0029(17) -0.0037(16)
C9 0.0520(16) 0.0452(18) 0.0494(18) 0.0013(14) 0.0072(14) -0.0044(14)
C12 0.0537(18) 0.0361(16) 0.071(2) -0.0006(14) 0.0001(16) 0.0046(13)
C13 0.0543(17) 0.0350(15) 0.076(2) -0.0010(15) -0.0075(17) 0.0079(13)
C14 0.0652(19) 0.0431(16) 0.066(2) 0.0007(15) -0.0106(18) 0.0084(13)
C16 0.0496(16) 0.0378(15) 0.062(2) -0.0034(14) -0.0034(15) 0.0010(13)
C17 0.0410(14) 0.0323(13) 0.0707(19) -0.0021(13) -0.0006(16) 0.0020(13)
C18 0.0461(15) 0.0333(15) 0.062(2) 0.0028(14) 0.0027(15) -0.0021(12)
C20 0.087(3) 0.097(3) 0.066(3) 0.010(2) 0.005(2) -0.019(2)
C22 0.079(2) 0.0520(18) 0.059(2) -0.0041(15) 0.001(2) -0.0050(19)
C23 0.071(2) 0.0548(19) 0.052(2) -0.0041(16) 0.0086(17) -0.0018(16)
C24 0.086(2) 0.068(2) 0.064(2) 0.0023(18) -0.005(2) -0.012(2)
C25 0.095(3) 0.082(3) 0.086(3) -0.011(2) 0.003(2) -0.025(2)
C26 0.112(3) 0.066(3) 0.098(3) 0.000(2) 0.027(3) -0.020(2)
C27 0.118(3) 0.082(3) 0.069(2) 0.017(2) 0.013(2) -0.011(3)
C28 0.092(3) 0.065(2) 0.065(2) 0.0030(19) 0.001(2) -0.001(2)
C29 0.0485(15) 0.0409(15) 0.0567(17) -0.0046(13) -0.0015(16) 0.0021(14)
C30 0.0541(16) 0.0451(17) 0.073(2) -0.0029(16) 0.0019(17) -0.0001(15)
C31 0.0478(17) 0.067(2) 0.084(2) 0.0000(19) -0.0019(17) 0.0050(16)
C32 0.0617(19) 0.0560(19) 0.087(2) 0.0043(18) -0.0006(18) 0.017(2)
C33 0.0637(18) 0.0429(18) 0.075(2) -0.0020(16) 0.0015(17) 0.0081(16)
C34 0.0499(16) 0.0429(16) 0.0579(19) -0.0060(14) 0.0004(14) 0.0006(13)
N11 0.0462(13) 0.0303(12) 0.0604(16) 0.0004(11) 0.0008(13) -0.0037(10)
N15 0.0577(14) 0.0367(12) 0.0584(16) -0.0018(12) 0.0034(14) 0.0018(10)
O8 0.0480(11) 0.0544(13) 0.0740(15) -0.0109(11) -0.0057(11) 0.0012(10)
O10 0.0691(14) 0.0438(13) 0.0961(19) -0.0019(12) 0.0004(13) -0.0170(11)
O19 0.0577(11) 0.0497(11) 0.0639(14) 0.0058(10) 0.0092(12) -0.0069(11)
O21 0.0443(10) 0.0425(12) 0.0824(16) -0.0033(11) -0.0043(11) 0.0049(9)
Br35 0.06214(19) 0.04889(18) 0.1004(3) -0.01667(18) -0.01174(18) -0.00338(16)

loop_
_atom_type_symbol
_atom_type_description
_atom_type_scat_dispersion_real
_atom_type_scat_dispersion_imag
_atom_type_scat_source
C C 0.0033 0.0016 'International Tables Vol C Tables 4.2.6.8 and 6.1.1.4'
H H 0.0000 0.0000 'International Tables Vol C Tables 4.2.6.8 and 6.1.1.4'
O O 0.0106 0.0060 'International Tables Vol C Tables 4.2.6.8 and 6.1.1.4'
Br Br -0.2901 2.4595 'International Tables Vol C Tables 4.2.6.8 and 6.1.1.4'
N N 0.0061 0.0033 'International Tables Vol C Tables 4.2.6.8 and 6.1.1.4'

loop_
_diffrn_radiation_wavelength
0.71073

loop_
_geom_angle_atom_site_label_1
_geom_angle_atom_site_label_2
_geom_angle_atom_site_label_3
_geom_angle
_geom_angle_publ_flag
C7 O8 C9 116.3(3) yes
C18 O19 C20 114.4(3) yes
C13 O21 C17 107.88(19) yes
C9 N11 C12 119.2(2) yes
C9 N11 C18 124.3(2) yes
C12 N11 C18 116.3(2) yes
C14 N15 C16 109.3(2) yes
C14 N15 C22 108.5(2) yes
C16 N15 C22 111.6(2) yes
C2 C1 C6 120.6(4) no
C1 C2 C3 119.9(5) no
C2 C3 C4 120.6(4) no
C3 C4 C5 118.9(5) no
C4 C5 C6 122.2(4) no
C1 C6 C5 117.7(4) no
C1 C6 C7 121.2(3) no
C5 C6 C7 121.1(3) no
O8 C7 C6 109.4(3) yes
O8 C9 O10 124.2(3) yes
O8 C9 N11 111.6(3) yes
O10 C9 N11 124.2(3) yes
N11 C12 C13 110.6(2) yes
O21 C13 C12 109.9(3) yes
O21 C13 C14 109.9(2) yes
C12 C13 C14 115.2(3) no
N15 C14 C13 113.6(3) yes
N15 C16 C17 110.6(2) yes
N15 C16 C29 112.8(2) yes
C17 C16 C29 109.9(3) no
O21 C17 C16 110.3(2) yes
O21 C17 C18 110.0(2) yes
C16 C17 C18 115.5(3) no
O19 C18 N11 111.5(2) yes
O19 C18 C17 104.7(2) yes
N11 C18 C17 110.9(2) yes
N15 C22 C23 112.2(3) yes
C22 C23 C24 121.5(3) no
C22 C23 C28 120.4(3) no
C24 C23 C28 118.0(3) no
C23 C24 C25 121.6(4) no
C24 C25 C26 120.0(4) no
C25 C26 C27 119.7(4) no
C26 C27 C28 120.0(4) no
C23 C28 C27 120.7(4) no
C16 C29 C30 120.9(3) no
C16 C29 C34 121.8(3) no
C30 C29 C34 117.3(3) no
C29 C30 C31 121.4(3) no
C30 C31 C32 119.5(3) no
C31 C32 C33 120.7(3) no
C32 C33 C34 118.6(3) no
Br35 C34 C29 121.2(2) yes
Br35 C34 C33 116.3(2) yes
C29 C34 C33 122.5(3) no
C2 C1 H1 119.56 no
C6 C1 H1 119.82 no
C1 C2 H2 120.14 no
C3 C2 H2 119.95 no
C2 C3 H3 119.76 no
C4 C3 H3 119.65 no
C3 C4 H4 120.64 no
C5 C4 H4 120.47 no
C4 C5 H5 118.94 no
C6 C5 H5 118.84 no
O8 C7 H7A 109.79 no
O8 C7 H7B 109.75 no
C6 C7 H7A 109.84 no
C6 C7 H7B 109.86 no
H7A C7 H7B 108.20 no
N11 C12 H12A 109.51 no
N11 C12 H12B 109.50 no
C13 C12 H12A 109.54 no
C13 C12 H12B 109.58 no
H12A C12 H12B 108.11 no
O21 C13 H13 107.18 no
C12 C13 H13 107.12 no
C14 C13 H13 107.19 no
N15 C14 H14A 108.87 no
N15 C14 H14B 108.82 no
C13 C14 H14A 108.86 no
C13 C14 H14B 108.78 no
H14A C14 H14B 107.79 no
N15 C16 H16 107.84 no
C17 C16 H16 107.80 no
C29 C16 H16 107.80 no
O21 C17 H17 106.79 no
C16 C17 H17 106.82 no
C18 C17 H17 106.91 no
O19 C18 H18 109.85 no
N11 C18 H18 109.88 no
C17 C18 H18 109.88 no
O19 C20 H20A 109.47 no
O19 C20 H20B 109.49 no
O19 C20 H20C 109.54 no
H20A C20 H20B 109.46 no
H20A C20 H20C 109.43 no
H20B C20 H20C 109.44 no
N15 C22 H22A 109.09 no
N15 C22 H22B 109.18 no
C23 C22 H22A 109.18 no
C23 C22 H22B 109.14 no
H22A C22 H22B 107.94 no
C23 C24 H24 119.21 no
C25 C24 H24 119.24 no
C24 C25 H25 119.99 no
C26 C25 H25 119.97 no
C25 C26 H26 120.19 no
C27 C26 H26 120.13 no
C26 C27 H27 120.10 no
C28 C27 H27 119.95 no
C23 C28 H28 119.64 no
C27 C28 H28 119.62 no
C29 C30 H30 119.28 no
C31 C30 H30 119.29 no
C30 C31 H31 120.26 no
C32 C31 H31 120.28 no
C31 C32 H32 119.59 no
C33 C32 H32 119.67 no
C32 C33 H33 120.70 no
C34 C33 H33 120.68 no

loop_
_geom_bond_atom_site_label_1
_geom_bond_atom_site_label_2
_geom_bond_distance
_geom_bond_publ_flag
Br35 C34 1.906(3) yes
O8 C7 1.470(4) yes
O8 C9 1.344(4) yes
O10 C9 1.209(4) yes
O19 C18 1.433(4) yes
O19 C20 1.406(5) yes
O21 C13 1.445(4) yes
O21 C17 1.435(3) yes
N11 C9 1.357(4) yes
N11 C12 1.458(4) yes
N11 C18 1.443(3) yes
N15 C14 1.476(4) yes
N15 C16 1.476(4) yes
N15 C22 1.476(4) yes
C1 C2 1.386(6) no
C1 C6 1.361(6) no
C2 C3 1.346(9) no
C3 C4 1.364(9) no
C4 C5 1.358(6) no
C5 C6 1.375(5) no
C6 C7 1.483(5) no
C12 C13 1.511(5) no
C13 C14 1.504(5) no
C16 C17 1.540(5) no
C16 C29 1.525(4) no
C17 C18 1.525(5) no
C22 C23 1.508(5) no
C23 C24 1.372(5) no
C23 C28 1.383(5) no
C24 C25 1.377(5) no
C25 C26 1.364(6) no
C26 C27 1.377(6) no
C27 C28 1.383(6) no
C29 C30 1.378(4) no
C29 C34 1.394(4) no
C30 C31 1.390(4) no
C31 C32 1.385(4) no
C32 C33 1.371(4) no
C33 C34 1.384(4) no
C1 H1 0.9306 no
C2 H2 0.9308 no
C3 H3 0.9297 no
C4 H4 0.9304 no
C5 H5 0.9304 no
C7 H7A 0.9698 no
C7 H7B 0.9701 no
C12 H12A 0.9690 no
C12 H12B 0.9701 no
C13 H13 0.9799 no
C14 H14A 0.9699 no
C14 H14B 0.9695 no
C16 H16 0.9797 no
C17 H17 0.9796 no
C18 H18 0.9803 no
C20 H20A 0.9592 no
C20 H20B 0.9609 no
C20 H20C 0.9598 no
C22 H22A 0.9704 no
C22 H22B 0.9705 no
C24 H24 0.9295 no
C25 H25 0.9299 no
C26 H26 0.9309 no
C27 H27 0.9303 no
C28 H28 0.9307 no
C30 H30 0.9298 no
C31 H31 0.9300 no
C32 H32 0.9299 no
C33 H33 0.9304 no

loop_
_geom_contact_atom_site_label_1
_geom_contact_atom_site_label_2
_geom_contact_distance
_geom_contact_site_symmetry_2
_geom_contact_publ_flag
Br35 C17 3.621(3) . no
Br35 H16 2.7580 . no
Br35 H17 3.0075 . no
Br35 H5 3.1778 3_576 no
O8 C20 3.363(5) . no
O8 C30 3.357(4) . no
O10 C12 3.150(4) 3_466 no
O10 C13 3.141(4) 3_466 no
O19 C33 3.365(4) 3_576 no
O19 O21 2.813(3) . no
O21 N11 2.813(3) . no
O21 N15 2.896(3) . no
O21 O19 2.813(3) . no
O8 H30 2.8143 . no
O8 H18 2.2523 . no
O10 H12B 2.3779 . no
O10 H7B 2.3268 . no
O10 H13 2.5103 3_466 no
O10 H12B 2.6400 3_466 no
O10 H25 2.6079 3_566 no
O19 H7A 2.5549 1_655 no
O19 H12A 2.8681 . no
O19 H33 2.6440 3_576 no
O21 H7A 2.7378 1_655 no
O21 H31 2.8219 1_655 no
N11 O21 2.813(3) . no
N11 N15 2.944(4) . no
N15 O21 2.896(3) . no
N15 N11 2.944(4) . no
N11 H20C 2.5943 . no
N15 H24 2.7834 . no
N15 H30 2.5464 . no
C2 C27 3.581(8) 3_466 no
C4 C23 3.570(6) 2_574 no
C9 C20 3.382(5) . no
C12 O10 3.150(4) 3_566 no
C12 C16 3.571(4) . no
C13 O10 3.141(4) 3_566 no
C14 C24 3.589(5) . no
C14 C18 3.510(5) . no
C16 C12 3.571(4) . no
C17 Br35 3.621(3) . no
C18 C14 3.510(5) . no
C18 C30 3.345(5) . no
C20 O8 3.363(5) . no
C20 C9 3.382(5) . no
C22 C30 3.244(5) . no
C23 C4 3.570(6) 2_575 no
C24 C14 3.589(5) . no
C27 C2 3.581(8) 3_566 no
C30 O8 3.357(4) . no
C30 C18 3.345(5) . no
C30 C22 3.244(5) . no
C33 O19 3.365(4) 3_476 no
C9 H25 3.0952 3_566 no
C9 H20C 2.8365 . no
C17 H31 3.0487 1_655 no
C22 H30 2.9710 . no
C23 H14A 2.6575 . no
C23 H4 3.0977 2_575 no
C24 H4 3.0348 2_575 no
C29 H22A 2.5879 . no
C29 H18 2.6661 . no
C30 H18 2.7083 . no
C30 H22A 2.6877 . no
C33 H27 3.0301 4_656 no
C34 H17 2.9857 . no
C34 H27 3.0227 4_656 no
H1 H7B 2.3749 . no
H1 H14A 2.5561 3_466 no
H4 C23 3.0977 2_574 no
H4 C24 3.0348 2_574 no
H5 H7A 2.4983 . no
H5 Br35 3.1778 3_476 no
H7A O19 2.5549 1_455 no
H7A O21 2.7378 1_455 no
H7A H5 2.4983 . no
H7B O10 2.3268 . no
H7B H1 2.3749 . no
H12A O19 2.8681 . no
H12B O10 2.3779 . no
H12B H14A 2.4905 . no
H12B O10 2.6400 3_566 no
H13 O10 2.5103 3_566 no
H14A C23 2.6575 . no
H14A H12B 2.4905 . no
H14A H1 2.5561 3_566 no
H14B H16 2.5060 . no
H14B H22B 2.2476 . no
H16 Br35 2.7580 . no
H16 H14B 2.5060 . no
H16 H22B 2.4682 . no
H17 Br35 3.0075 . no
H17 C34 2.9857 . no
H17 H31 2.4148 1_655 no
H18 O8 2.2523 . no
H18 C29 2.6661 . no
H18 C30 2.7083 . no
H18 H20B 2.4200 . no
H20A H28 2.4998 2_674 no
H20B H18 2.4200 . no
H20C N11 2.5943 . no
H20C C9 2.8365 . no
H22A C29 2.5879 . no
H22A C30 2.6877 . no
H22A H30 2.5797 . no
H22B H14B 2.2476 . no
H22B H16 2.4682 . no
H22B H28 2.3389 . no
H24 N15 2.7834 . no
H25 O10 2.6079 3_466 no
H25 C9 3.0952 3_466 no
H27 C33 3.0301 4_646 no
H27 C34 3.0227 4_646 no
H28 H22B 2.3389 . no
H28 H20A 2.4998 2_675 no
H30 O8 2.8143 . no
H30 N15 2.5464 . no
H30 C22 2.9710 . no
H30 H22A 2.5797 . no
H31 O21 2.8219 1_455 no
H31 C17 3.0487 1_455 no
H31 H17 2.4148 1_455 no
H33 O19 2.6440 3_476 no

loop_
_geom_hbond_atom_site_label_D
_geom_hbond_atom_site_label_H
_geom_hbond_atom_site_label_A
_geom_hbond_distance_DH
_geom_hbond_distance_HA
_geom_hbond_distance_DA
_geom_hbond_angle_DHA
_geom_hbond_site_symmetry_A
_geom_hbond_publ_flag
C7 H7A O19 0.9700 2.5500 3.446(4) 153.00 1_455 yes
C7 H7B O10 0.9700 2.3300 2.704(5) 102.00 . yes
C12 H12B O10 0.9700 2.3800 2.762(4) 103.00 . yes
C13 H13 O10 0.9800 2.5100 3.141(4) 122.00 3_566 yes
C16 H16 Br35 0.9800 2.7600 3.205(3) 108.00 . yes
C18 H18 O8 0.9800 2.2500 2.669(4) 104.00 . yes
C30 H30 N15 0.9300 2.5500 2.879(4) 101.00 . yes

loop_
_geom_torsion_atom_site_label_1
_geom_torsion_atom_site_label_2
_geom_torsion_atom_site_label_3
_geom_torsion_atom_site_label_4
_geom_torsion
_geom_torsion_publ_flag
C9 O8 C7 C6 -92.9(4) no
C7 O8 C9 O10 -12.6(4) no
C7 O8 C9 N11 168.7(3) no
C20 O19 C18 C17 -174.7(3) no
C20 O19 C18 N11 65.3(3) no
C13 O21 C17 C18 -64.8(3) no
C17 O21 C13 C12 65.7(3) no
C13 O21 C17 C16 63.8(3) no
C17 O21 C13 C14 -62.1(3) no
C12 N11 C18 C17 -45.2(4) no
C9 N11 C18 C17 140.0(3) no
C18 N11 C12 C13 45.9(4) no
C9 N11 C12 C13 -139.0(3) no
C12 N11 C18 O19 71.1(3) no
C9 N11 C18 O19 -103.7(3) no
C18 N11 C9 O10 174.8(3) no
C12 N11 C9 O10 0.2(5) no
C18 N11 C9 O8 -6.6(4) no
C12 N11 C9 O8 178.8(3) no
C16 N15 C22 C23 169.7(3) no
C14 N15 C22 C23 -69.8(3) no
C14 N15 C16 C17 51.4(3) no
C22 N15 C16 C17 171.5(3) no
C14 N15 C16 C29 174.9(3) no
C22 N15 C14 C13 -173.7(3) no
C16 N15 C14 C13 -51.8(3) no
C22 N15 C16 C29 -65.1(3) no
C2 C1 C6 C5 -1.4(6) no
C2 C1 C6 C7 178.9(4) no
C6 C1 C2 C3 2.6(8) no
C1 C2 C3 C4 -1.2(8) no
C2 C3 C4 C5 -1.3(7) no
C3 C4 C5 C6 2.6(7) no
C4 C5 C6 C1 -1.2(6) no
C4 C5 C6 C7 178.5(4) no
C5 C6 C7 O8 -79.4(4) no
C1 C6 C7 O8 100.2(4) no
N11 C12 C13 O21 -55.0(3) no
N11 C12 C13 C14 69.7(3) no
C12 C13 C14 N15 -67.2(3) no
O21 C13 C14 N15 57.5(3) no
C17 C16 C29 C30 95.3(3) no
C17 C16 C29 C34 -81.2(4) no
N15 C16 C29 C30 -28.6(4) no
N15 C16 C17 C18 65.9(3) no
C29 C16 C17 C18 -59.2(3) no
N15 C16 C29 C34 155.0(3) no
N15 C16 C17 O21 -59.6(3) no
C29 C16 C17 O21 175.3(2) no
C16 C17 C18 N11 -71.7(3) no
C16 C17 C18 O19 167.9(2) no
O21 C17 C18 N11 54.0(3) no
O21 C17 C18 O19 -66.4(3) no
N15 C22 C23 C24 -51.8(5) no
N15 C22 C23 C28 131.1(3) no
C22 C23 C28 C27 175.6(4) no
C28 C23 C24 C25 1.2(6) no
C22 C23 C24 C25 -176.0(4) no
C24 C23 C28 C27 -1.6(6) no
C23 C24 C25 C26 0.2(6) no
C24 C25 C26 C27 -1.1(7) no
C25 C26 C27 C28 0.6(7) no
C26 C27 C28 C23 0.8(6) no
C30 C29 C34 Br35 179.8(2) no
C30 C29 C34 C33 0.0(5) no
C16 C29 C34 C33 176.5(3) no
C16 C29 C34 Br35 -3.6(4) no
C34 C29 C30 C31 -0.2(5) no
C16 C29 C30 C31 -176.8(3) no
C29 C30 C31 C32 0.5(5) no
C30 C31 C32 C33 -0.7(6) no
C31 C32 C33 C34 0.5(5) no
C32 C33 C34 C29 -0.1(5) no
C32 C33 C34 Br35 -180.0(3) no
